data_7105038
loop_
_publ_author_name
'Zhang, Zhan'
'Dolphin, David'

_publ_section_title
;
 A triple-stranded helicate and mesocate from the same metal and
 ligand.
;
_journal_issue 45
_journal_name_full 'Chemical communications (Cambridge, England)'
_journal_page_first 6931
_journal_page_last 6933
_journal_paper_doi 10.1039/b913231g
_journal_year 2009
_chemical_formula_sum 'C81 H90 Fe2 N12'
_chemical_formula_weight 1343.35
_chemical_name_systematic
;
?
;
_space_group_IT_number 176
_symmetry_cell_setting trigonal
_symmetry_space_group_name_Hall '-P 6c'
_symmetry_space_group_name_H-M 'P 63/m'
_atom_sites_solution_hydrogens geom
_atom_sites_solution_primary direct
_atom_sites_solution_secondary difmap
_audit_creation_method SHELXL-97
_audit_update_record
;
2009-07-23 # Formatted by publCIF
;
_cell_angle_alpha 90.00
_cell_angle_beta 90.00
_cell_angle_gamma 120.00
_cell_formula_units_Z 2
_cell_length_a 15.0249(11)
_cell_length_b 15.0249(11)
_cell_length_c 24.422(2)
_cell_measurement_reflns_used 7172
_cell_measurement_temperature 173.0(1)
_cell_measurement_theta_max 27.36
_cell_measurement_theta_min 2.29
_cell_volume 4774.6(6)
_computing_structure_refinement 'SHELXL-97 (Sheldrick, 1997)'
_diffrn_ambient_temperature 173.0(1)
_diffrn_measured_fraction_theta_full 0.990
_diffrn_measured_fraction_theta_max 0.990
_diffrn_measurement_device_type 'Bruker X8 APEX II'
_diffrn_measurement_method 'area detector'
_diffrn_radiation_monochromator graphite
_diffrn_radiation_source 'fine-focus sealed tube'
_diffrn_radiation_type MoK\a
_diffrn_radiation_wavelength 0.71069
_diffrn_reflns_av_R_equivalents 0.0505
_diffrn_reflns_av_sigmaI/netI 0.0213
_diffrn_reflns_limit_h_max 0
_diffrn_reflns_limit_h_min -16
_diffrn_reflns_limit_k_max 19
_diffrn_reflns_limit_k_min 0
_diffrn_reflns_limit_l_max 31
_diffrn_reflns_limit_l_min 0
_diffrn_reflns_number 3788
_diffrn_reflns_theta_full 27.69
_diffrn_reflns_theta_max 27.69
_diffrn_reflns_theta_min 1.67
_exptl_absorpt_coefficient_mu 0.516
_exptl_absorpt_correction_T_max 0.902
_exptl_absorpt_correction_T_min 0.745
_exptl_absorpt_correction_type multi-scan
_exptl_absorpt_process_details 'SADABS (Bruker, 2004)'
_exptl_crystal_colour black
_exptl_crystal_density_diffrn 1.112
_exptl_crystal_density_method 'not measured'
_exptl_crystal_description prism
_exptl_crystal_F_000 1676
_exptl_crystal_size_max 0.54
_exptl_crystal_size_mid 0.44
_exptl_crystal_size_min 0.20
_platon_squeeze_details
;
;
_refine_diff_density_max 0.318
_refine_diff_density_min -0.179
_refine_diff_density_rms 0.052
_refine_ls_extinction_method none
_refine_ls_goodness_of_fit_ref 1.167
_refine_ls_hydrogen_treatment constr
_refine_ls_matrix_type full
_refine_ls_number_parameters 157
_refine_ls_number_reflns 3788
_refine_ls_number_restraints 1
_refine_ls_restrained_S_all 1.172
_refine_ls_R_factor_all 0.0517
_refine_ls_R_factor_gt 0.0379
_refine_ls_shift/su_max 0.002
_refine_ls_shift/su_mean 0.000
_refine_ls_structure_factor_coef Fsqd
_refine_ls_weighting_details 'calc w=1/[\s^2^(Fo^2^)+(0.0633P)^2^+0.6733P] where P=(Fo^2^+2Fc^2^)/3'
_refine_ls_weighting_scheme calc
_refine_ls_wR_factor_gt 0.1066
_refine_ls_wR_factor_ref 0.1148
_reflns_number_gt 3024
_reflns_number_total 3788
_reflns_threshold_expression >2sigma(I)
_cod_data_source_file b913231g.txt
_cod_data_source_block FeMeso
_cod_database_code 7105038

loop_
_symmetry_equiv_pos_as_xyz
'x, y, z'
'-x, -y, z+1/2'
'-y, x-y, z'
'-x+y, -x, z'
'x-y, x, z+1/2'
'y, -x+y, z+1/2'
'-x, -y, -z'
'x, y, -z-1/2'
'y, -x+y, -z'
'x-y, x, -z'
'-x+y, -x, -z-1/2'
'-y, x-y, -z-1/2'

loop_
_atom_site_label
_atom_site_type_symbol
_atom_site_fract_x
_atom_site_fract_y
_atom_site_fract_z
_atom_site_U_iso_or_equiv
_atom_site_adp_type
_atom_site_occupancy
_atom_site_symmetry_multiplicity
_atom_site_calc_flag
_atom_site_refinement_flags
_atom_site_disorder_assembly
_atom_site_disorder_group
C1 C 0.59467(12) 0.18376(11) 0.49122(5) 0.0285(3) Uani 1 1 d . A .
H1 H 0.6626 0.2099 0.4779 0.034 Uiso 1 1 calc R . .
C2 C 0.50589(13) 0.10399(12) 0.46528(6) 0.0322(3) Uani 1 1 d . . .
C3 C 0.42394(13) 0.08750(12) 0.49726(6) 0.0326(3) Uani 1 1 d . A .
C4 C 0.46493(11) 0.15922(11) 0.54191(5) 0.0265(3) Uani 1 1 d . . .
C5 C 0.41144(12) 0.17327(11) 0.58350(5) 0.0280(3) Uani 1 1 d . A .
H5 H 0.3394 0.1272 0.5840 0.034 Uiso 1 1 calc R . .
C6 C 0.44996(11) 0.24650(11) 0.62482(5) 0.0247(3) Uani 1 1 d . . .
C7 C 0.39458(11) 0.26036(12) 0.66768(5) 0.0279(3) Uani 1 1 d . A .
H7 H 0.3226 0.2203 0.6739 0.033 Uiso 1 1 calc R . .
C8 C 0.46373(11) 0.34234(11) 0.69878(5) 0.0244(3) Uani 1 1 d . . .
C9 C 0.56070(11) 0.37694(11) 0.67401(5) 0.0232(3) Uani 1 1 d . A .
H9 H 0.6231 0.4333 0.6869 0.028 Uiso 1 1 calc R . .
C10 C 0.44503(17) 0.38635(17) 0.7500 0.0274(4) Uani 1 2 d S . .
H10A H 0.3732 0.3721 0.7500 0.033 Uiso 1 2 calc SR . .
H10B H 0.4909 0.4619 0.7500 0.033 Uiso 1 2 calc SR . .
C16 C 0.25822(18) 0.04446(19) 0.44985(12) 0.0747(8) Uani 1 1 d . A .
H16A H 0.2622 0.1074 0.4640 0.112 Uiso 1 1 calc R . .
H16B H 0.1860 -0.0094 0.4467 0.112 Uiso 1 1 calc R . .
H16C H 0.2909 0.0580 0.4137 0.112 Uiso 1 1 calc R . .
C20A C 0.50568(17) 0.05320(15) 0.41227(6) 0.0430(4) Uani 0.70 1 d PD A 1
H20A H 0.4381 -0.0098 0.4073 0.052 Uiso 0.70 1 calc PR A 1
H20B H 0.5589 0.0328 0.4136 0.052 Uiso 0.70 1 calc PR A 1
C21A C 0.5266(3) 0.1248(3) 0.36417(11) 0.0717(11) Uani 0.70 1 d PD A 1
H21A H 0.5257 0.0897 0.3302 0.108 Uiso 0.70 1 calc PR A 1
H21B H 0.5942 0.1864 0.3687 0.108 Uiso 0.70 1 calc PR A 1
H21C H 0.4736 0.1444 0.3626 0.108 Uiso 0.70 1 calc PR A 1
C20B C 0.50568(17) 0.05320(15) 0.41227(6) 0.0430(4) Uani 0.30 1 d PD A 2
H20C H 0.4766 -0.0211 0.4196 0.052 Uiso 0.30 1 calc PR A 2
H20D H 0.4580 0.0600 0.3869 0.052 Uiso 0.30 1 calc PR A 2
C21B C 0.6030(6) 0.0895(6) 0.3837(3) 0.072(2) Uani 0.30 1 d PD A 2
H21D H 0.5912 0.0498 0.3499 0.108 Uiso 0.30 1 calc PR A 2
H21E H 0.6508 0.0808 0.4072 0.108 Uiso 0.30 1 calc PR A 2
H21F H 0.6323 0.1624 0.3746 0.108 Uiso 0.30 1 calc PR A 2
C22 C 0.31320(14) 0.00944(14) 0.48874(8) 0.0464(4) Uani 1 1 d . . .
H22A H 0.2777 -0.0072 0.5246 0.056 Uiso 1 1 calc R A .
H22B H 0.3084 -0.0543 0.4742 0.056 Uiso 1 1 calc R . .
N1 N 0.57161(9) 0.21780(9) 0.53648(4) 0.0248(3) Uani 1 1 d . A .
N2 N 0.55357(9) 0.32007(9) 0.62987(4) 0.0214(2) Uani 1 1 d . A .
Fe1 Fe 0.6667 0.3333 0.583345(12) 0.02024(12) Uani 1 3 d S . .

loop_
_atom_site_aniso_label
_atom_site_aniso_U_11
_atom_site_aniso_U_22
_atom_site_aniso_U_33
_atom_site_aniso_U_23
_atom_site_aniso_U_13
_atom_site_aniso_U_12
C1 0.0364(8) 0.0310(8) 0.0201(7) -0.0029(5) -0.0010(6) 0.0184(7)
C2 0.0452(9) 0.0293(8) 0.0222(7) -0.0060(6) -0.0071(6) 0.0188(7)
C3 0.0395(9) 0.0267(8) 0.0279(7) -0.0061(6) -0.0070(6) 0.0138(7)
C4 0.0308(7) 0.0238(7) 0.0220(6) -0.0021(5) -0.0049(5) 0.0115(6)
C5 0.0250(7) 0.0265(7) 0.0262(7) 0.0006(6) -0.0023(5) 0.0083(6)
C6 0.0248(7) 0.0286(7) 0.0202(6) 0.0022(5) -0.0008(5) 0.0130(6)
C7 0.0250(7) 0.0363(8) 0.0230(6) 0.0028(6) 0.0009(5) 0.0159(6)
C8 0.0289(7) 0.0341(8) 0.0169(6) 0.0031(5) 0.0003(5) 0.0207(6)
C9 0.0264(7) 0.0287(7) 0.0176(6) -0.0007(5) -0.0019(5) 0.0160(6)
C10 0.0325(11) 0.0401(12) 0.0186(9) 0.000 0.000 0.0248(10)
C16 0.0537(13) 0.0636(15) 0.108(2) -0.0316(14) -0.0371(14) 0.0300(12)
C20A 0.0618(12) 0.0411(10) 0.0278(8) -0.0134(7) -0.0091(7) 0.0269(9)
C21A 0.121(3) 0.0565(19) 0.0272(13) -0.0090(13) -0.0008(16) 0.037(2)
C20B 0.0618(12) 0.0411(10) 0.0278(8) -0.0134(7) -0.0091(7) 0.0269(9)
C21B 0.077(5) 0.073(5) 0.042(4) -0.024(4) 0.011(4) 0.019(4)
C22 0.0412(10) 0.0393(10) 0.0453(10) -0.0169(8) -0.0092(8) 0.0101(8)
N1 0.0303(6) 0.0266(6) 0.0180(5) -0.0014(4) -0.0025(4) 0.0146(5)
N2 0.0248(6) 0.0237(6) 0.0168(5) 0.0000(4) -0.0011(4) 0.0129(5)
Fe1 0.02375(15) 0.02375(15) 0.01324(17) 0.000 0.000 0.01187(7)

loop_
_atom_type_symbol
_atom_type_description
_atom_type_scat_dispersion_real
_atom_type_scat_dispersion_imag
_atom_type_scat_source
C C 0.0033 0.0016 'International Tables Vol C Tables 4.2.6.8 and 6.1.1.4'
H H 0.0000 0.0000 'International Tables Vol C Tables 4.2.6.8 and 6.1.1.4'
N N 0.0061 0.0033 'International Tables Vol C Tables 4.2.6.8 and 6.1.1.4'
Fe Fe 0.3463 0.8444 'International Tables Vol C Tables 4.2.6.8 and 6.1.1.4'

loop_
_geom_angle_atom_site_label_1
_geom_angle_atom_site_label_2
_geom_angle_atom_site_label_3
_geom_angle
_geom_angle_site_symmetry_1
_geom_angle_site_symmetry_3
_geom_angle_publ_flag
N1 C1 C2 112.24(14) . . ?
N1 C1 H1 123.9 . . ?
C2 C1 H1 123.9 . . ?
C3 C2 C1 106.14(13) . . ?
C3 C2 C20A 128.70(15) . . ?
C1 C2 C20A 125.13(16) . . ?
C2 C3 C4 106.68(14) . . ?
C2 C3 C22 127.50(14) . . ?
C4 C3 C22 125.81(15) . . ?
C5 C4 N1 123.22(13) . . ?
C5 C4 C3 127.67(14) . . ?
N1 C4 C3 109.09(13) . . ?
C4 C5 C6 127.91(14) . . ?
C4 C5 H5 116.0 . . ?
C6 C5 H5 116.0 . . ?
C5 C6 N2 123.43(13) . . ?
C5 C6 C7 127.68(14) . . ?
N2 C6 C7 108.89(12) . . ?
C8 C7 C6 107.66(13) . . ?
C8 C7 H7 126.2 . . ?
C6 C7 H7 126.2 . . ?
C7 C8 C9 105.71(12) . . ?
C7 C8 C10 128.94(15) . . ?
C9 C8 C10 125.30(15) . . ?
N2 C9 C8 111.63(13) . . ?
N2 C9 H9 124.2 . . ?
C8 C9 H9 124.2 . . ?
C8 C10 C8 112.37(16) . 8_557 ?
C8 C10 H10A 109.1 . . ?
C8 C10 H10A 109.1 8_557 . ?
C8 C10 H10B 109.1 . . ?
C8 C10 H10B 109.1 8_557 . ?
H10A C10 H10B 107.9 . . ?
C22 C16 H16A 109.5 . . ?
C22 C16 H16B 109.5 . . ?
H16A C16 H16B 109.5 . . ?
C22 C16 H16C 109.5 . . ?
H16A C16 H16C 109.5 . . ?
H16B C16 H16C 109.5 . . ?
C2 C20A C21A 111.15(17) . . ?
C2 C20A H20A 109.4 . . ?
C21A C20A H20A 109.4 . . ?
C2 C20A H20B 109.4 . . ?
C21A C20A H20B 109.4 . . ?
H20A C20A H20B 108.0 . . ?
C20A C21A H21A 109.5 . . ?
C20A C21A H21B 109.5 . . ?
H21A C21A H21B 109.5 . . ?
C20A C21A H21C 109.5 . . ?
H21A C21A H21C 109.5 . . ?
H21B C21A H21C 109.5 . . ?
H21D C21B H21E 109.5 . . ?
H21D C21B H21F 109.5 . . ?
H21E C21B H21F 109.5 . . ?
C3 C22 C16 113.63(17) . . ?
C3 C22 H22A 108.8 . . ?
C16 C22 H22A 108.8 . . ?
C3 C22 H22B 108.8 . . ?
C16 C22 H22B 108.8 . . ?
H22A C22 H22B 107.7 . . ?
C1 N1 C4 105.85(12) . . ?
C1 N1 Fe1 127.30(10) . . ?
C4 N1 Fe1 126.72(9) . . ?
C9 N2 C6 106.10(11) . . ?
C9 N2 Fe1 127.36(10) . . ?
C6 N2 Fe1 126.49(9) . . ?
N2 Fe1 N2 90.05(5) 3_655 4_665 ?
N2 Fe1 N2 90.05(5) 3_655 . ?
N2 Fe1 N2 90.05(5) 4_665 . ?
N2 Fe1 N1 92.14(5) 3_655 3_655 ?
N2 Fe1 N1 88.22(5) 4_665 3_655 ?
N2 Fe1 N1 177.21(5) . 3_655 ?
N2 Fe1 N1 88.22(5) 3_655 . ?
N2 Fe1 N1 177.21(5) 4_665 . ?
N2 Fe1 N1 92.14(5) . . ?
N1 Fe1 N1 89.66(5) 3_655 . ?
N2 Fe1 N1 177.21(5) 3_655 4_665 ?
N2 Fe1 N1 92.14(5) 4_665 4_665 ?
N2 Fe1 N1 88.22(5) . 4_665 ?
N1 Fe1 N1 89.66(5) 3_655 4_665 ?
N1 Fe1 N1 89.66(5) . 4_665 ?

loop_
_geom_bond_atom_site_label_1
_geom_bond_atom_site_label_2
_geom_bond_distance
_geom_bond_site_symmetry_2
_geom_bond_publ_flag
C1 N1 1.3346(17) . ?
C1 C2 1.421(2) . ?
C1 H1 0.9500 . ?
C2 C3 1.372(2) . ?
C2 C20A 1.502(2) . ?
C3 C4 1.4374(19) . ?
C3 C22 1.495(2) . ?
C4 C5 1.375(2) . ?
C4 N1 1.3967(19) . ?
C5 C6 1.3883(19) . ?
C5 H5 0.9500 . ?
C6 N2 1.3927(18) . ?
C6 C7 1.4160(19) . ?
C7 C8 1.376(2) . ?
C7 H7 0.9500 . ?
C8 C9 1.4149(19) . ?
C8 C10 1.5055(17) . ?
C9 N2 1.3462(17) . ?
C9 H9 0.9500 . ?
C10 C8 1.5055(17) 8_557 ?
C10 H10A 0.9900 . ?
C10 H10B 0.9900 . ?
C16 C22 1.515(3) . ?
C16 H16A 0.9800 . ?
C16 H16B 0.9800 . ?
C16 H16C 0.9800 . ?
C20A C21A 1.515(3) . ?
C20A H20A 0.9900 . ?
C20A H20B 0.9900 . ?
C21A H21A 0.9800 . ?
C21A H21B 0.9800 . ?
C21A H21C 0.9800 . ?
C21B H21D 0.9800 . ?
C21B H21E 0.9800 . ?
C21B H21F 0.9800 . ?
C22 H22A 0.9900 . ?
C22 H22B 0.9900 . ?
N1 Fe1 1.9707(12) . ?
N2 Fe1 1.9696(11) . ?
Fe1 N2 1.9696(11) 3_655 ?
Fe1 N2 1.9696(12) 4_665 ?
Fe1 N1 1.9707(12) 3_655 ?
Fe1 N1 1.9707(12) 4_665 ?

loop_
_geom_torsion_atom_site_label_1
_geom_torsion_atom_site_label_2
_geom_torsion_atom_site_label_3
_geom_torsion_atom_site_label_4
_geom_torsion
_geom_torsion_site_symmetry_1
_geom_torsion_site_symmetry_2
_geom_torsion_site_symmetry_3
_geom_torsion_site_symmetry_4
_geom_torsion_publ_flag
N1 C1 C2 C3 -0.96(18) . . . . ?
N1 C1 C2 C20A 176.98(14) . . . . ?
C1 C2 C3 C4 0.80(17) . . . . ?
C20A C2 C3 C4 -177.04(15) . . . . ?
C1 C2 C3 C22 -178.22(16) . . . . ?
C20A C2 C3 C22 3.9(3) . . . . ?
C2 C3 C4 C5 177.93(15) . . . . ?
C22 C3 C4 C5 -3.0(3) . . . . ?
C2 C3 C4 N1 -0.43(17) . . . . ?
C22 C3 C4 N1 178.61(16) . . . . ?
N1 C4 C5 C6 2.4(2) . . . . ?
C3 C4 C5 C6 -175.74(15) . . . . ?
C4 C5 C6 N2 0.4(2) . . . . ?
C4 C5 C6 C7 -179.73(15) . . . . ?
C5 C6 C7 C8 -179.63(14) . . . . ?
N2 C6 C7 C8 0.26(16) . . . . ?
C6 C7 C8 C9 -0.05(15) . . . . ?
C6 C7 C8 C10 -177.77(14) . . . . ?
C7 C8 C9 N2 -0.18(16) . . . . ?
C10 C8 C9 N2 177.64(13) . . . . ?
C7 C8 C10 C8 93.9(2) . . . 8_557 ?
C9 C8 C10 C8 -83.4(2) . . . 8_557 ?
C3 C2 C20A C21A 105.4(3) . . . . ?
C1 C2 C20A C21A -72.1(3) . . . . ?
C2 C3 C22 C16 -84.7(2) . . . . ?
C4 C3 C22 C16 96.5(2) . . . . ?
C2 C1 N1 C4 0.67(16) . . . . ?
C2 C1 N1 Fe1 -175.39(10) . . . . ?
C5 C4 N1 C1 -178.60(14) . . . . ?
C3 C4 N1 C1 -0.15(15) . . . . ?
C5 C4 N1 Fe1 -2.5(2) . . . . ?
C3 C4 N1 Fe1 175.95(10) . . . . ?
C8 C9 N2 C6 0.33(15) . . . . ?
C8 C9 N2 Fe1 -177.24(9) . . . . ?
C5 C6 N2 C9 179.53(13) . . . . ?
C7 C6 N2 C9 -0.36(15) . . . . ?
C5 C6 N2 Fe1 -2.87(19) . . . . ?
C7 C6 N2 Fe1 177.24(9) . . . . ?
C9 N2 Fe1 N2 91.06(9) . . . 3_655 ?
C6 N2 Fe1 N2 -86.04(13) . . . 3_655 ?
C9 N2 Fe1 N2 1.00(11) . . . 4_665 ?
C6 N2 Fe1 N2 -176.10(11) . . . 4_665 ?
C9 N2 Fe1 N1 -50.6(10) . . . 3_655 ?
C6 N2 Fe1 N1 132.3(9) . . . 3_655 ?
C9 N2 Fe1 N1 179.27(11) . . . . ?
C6 N2 Fe1 N1 2.17(11) . . . . ?
C9 N2 Fe1 N1 -91.13(11) . . . 4_665 ?
C6 N2 Fe1 N1 91.77(11) . . . 4_665 ?
C1 N1 Fe1 N2 -94.35(12) . . . 3_655 ?
C4 N1 Fe1 N2 90.37(11) . . . 3_655 ?
C1 N1 Fe1 N2 -42.7(10) . . . 4_665 ?
C4 N1 Fe1 N2 142.0(9) . . . 4_665 ?
C1 N1 Fe1 N2 175.66(12) . . . . ?
C4 N1 Fe1 N2 0.39(11) . . . . ?
C1 N1 Fe1 N1 -2.20(12) . . . 3_655 ?
C4 N1 Fe1 N1 -177.48(11) . . . 3_655 ?
C1 N1 Fe1 N1 87.46(9) . . . 4_665 ?
C4 N1 Fe1 N1 -87.82(14) . . . 4_665 ?

loop_
_platon_squeeze_void_nr
_platon_squeeze_void_average_x
_platon_squeeze_void_average_y
_platon_squeeze_void_average_z
_platon_squeeze_void_volume
_platon_squeeze_void_count_electrons
_platon_squeeze_void_content
1 -0.006 -0.002 -0.001 1534 271 ' '
